data_4513187
loop_
_publ_author_name
'Xie, Xiaoke'
'Huynh, Han Vinh'

_publ_section_title
;
 Tunable Dehydrogenative Amidation versus Amination Using a Single
 Ruthenium-NHC Catalyst
;
_journal_issue 7
_journal_name_full 'ACS Catalysis'
_journal_page_first 4143
_journal_paper_doi 10.1021/acscatal.5b00588
_journal_volume 5
_journal_year 2015
_chemical_formula_sum 'C45 H47 Cl F6 N2 P2 Ru'
_chemical_formula_weight 928.30
_chemical_name_systematic
; 
 ? 
;
_space_group_crystal_system monoclinic
_space_group_IT_number 9
_space_group_name_Hall 'C -2yc'
_space_group_name_H-M_alt 'C 1 c 1'
_symmetry_space_group_name_Hall 'C -2yc'
_symmetry_space_group_name_H-M 'C 1 c 1'
_atom_sites_solution_hydrogens geom
_audit_creation_method SHELXL-2014
_cell_angle_alpha 90
_cell_angle_beta 98.269(6)
_cell_angle_gamma 90
_cell_formula_units_Z 4
_cell_length_a 18.524(5)
_cell_length_b 15.304(4)
_cell_length_c 14.862(4)
_cell_measurement_reflns_used 945
_cell_measurement_temperature 100(2)
_cell_measurement_theta_max 27.35
_cell_measurement_theta_min 2.66
_cell_volume 4169.4(19)
_computing_cell_refinement 'Bruker SAINT'
_computing_data_collection 'Bruker APEX2'
_computing_data_reduction 'Bruker SAINT'
_computing_molecular_graphics 'Bruker SHELXTL'
_computing_publication_material 'Bruker SHELXTL'
_computing_structure_refinement 'SHELXL-2014 (Sheldrick, 2014)'
_computing_structure_solution 'SHELXS-97 (Sheldrick 2008)'
_diffrn_ambient_temperature 100(2)
_diffrn_measured_fraction_theta_full 1.000
_diffrn_measured_fraction_theta_max 0.999
_diffrn_measurement_device_type 'Bruker APEX-II CCD'
_diffrn_measurement_method '\f and \w scans'
_diffrn_radiation_type MoK\a
_diffrn_radiation_wavelength 0.71073
_diffrn_reflns_av_R_equivalents 0.0365
_diffrn_reflns_av_unetI/netI 0.0645
_diffrn_reflns_laue_measured_fraction_full 1.000
_diffrn_reflns_laue_measured_fraction_max 0.999
_diffrn_reflns_limit_h_max 24
_diffrn_reflns_limit_h_min -20
_diffrn_reflns_limit_k_max 15
_diffrn_reflns_limit_k_min -19
_diffrn_reflns_limit_l_max 19
_diffrn_reflns_limit_l_min -18
_diffrn_reflns_number 14547
_diffrn_reflns_point_group_measured_fraction_full 0.882
_diffrn_reflns_point_group_measured_fraction_max 0.869
_diffrn_reflns_theta_full 25.242
_diffrn_reflns_theta_max 27.495
_diffrn_reflns_theta_min 1.733
_exptl_absorpt_coefficient_mu 0.579
_exptl_absorpt_correction_T_max 0.7456
_exptl_absorpt_correction_T_min 0.6281
_exptl_absorpt_correction_type multi-scan
_exptl_absorpt_process_details 'Sadabs, (Sheldrick 2012)'
_exptl_crystal_colour Orange
_exptl_crystal_density_diffrn 1.479
_exptl_crystal_density_meas ?
_exptl_crystal_density_method 'Not Measured'
_exptl_crystal_description Block
_exptl_crystal_F_000 1904
_exptl_crystal_size_max 0.600
_exptl_crystal_size_mid 0.300
_exptl_crystal_size_min 0.250
_refine_diff_density_max 1.085
_refine_diff_density_min -0.577
_refine_diff_density_rms 0.083
_refine_ls_abs_structure_details
; 
 Flack x determined using 3121 quotients [(I+)-(I-)]/[(I+)+(I-)] 
 (Parsons, Flack and Wagner, Acta Cryst. B69 (2013) 249-259). 
;
_refine_ls_abs_structure_Flack 0.04(2)
_refine_ls_extinction_method none
_refine_ls_goodness_of_fit_ref 1.008
_refine_ls_hydrogen_treatment constr
_refine_ls_matrix_type full
_refine_ls_number_parameters 519
_refine_ls_number_reflns 8332
_refine_ls_number_restraints 2
_refine_ls_restrained_S_all 1.008
_refine_ls_R_factor_all 0.0419
_refine_ls_R_factor_gt 0.0399
_refine_ls_shift/su_max 0.000
_refine_ls_shift/su_mean 0.000
_refine_ls_structure_factor_coef Fsqd
_refine_ls_weighting_details 'w=1/[\s^2^(Fo^2^)+(0.0469P)^2^] where P=(Fo^2^+2Fc^2^)/3'
_refine_ls_weighting_scheme calc
_refine_ls_wR_factor_gt 0.0915
_refine_ls_wR_factor_ref 0.0927
_reflns_Friedel_coverage 0.738
_reflns_friedel_fraction_full 0.764
_reflns_friedel_fraction_max 0.738
_reflns_number_gt 7920
_reflns_number_total 8332
_reflns_threshold_expression 'I > 2\s(I)'
_cod_data_source_file cs5b00588_si_002.cif
_cod_data_source_block E342
_cod_depositor_comments
;
The following automatic conversions were performed:

'_exptl_absorpt_correction_type' value 'Multi-scan' changed to
'multi-scan' according to
/usr/data/users/saulius/crontab/automatic-downloads/rss-feeds/ACS/lib/dictionaries/cif_core.dic
dictionary named 'cif_core.dic' version 2.4.2 from 2011-04-26.

'_exptl_crystal_density_meas' value 'Not Measured' was changed to '?'
- the value is perceived as not measured.

Automatic conversion script
Id: cif_fix_values 3271 2015-04-21 07:52:19Z andrius 

 Adding full bibliography for 4513186--4513187.cif.
;
_cod_original_cell_volume 4169.3(18)
_cod_database_code 4513187
_shelx_space_group_comment
; 
The symmetry employed for this shelxl refinement is uniquely defined 
by the following loop, which should always be used as a source of 
symmetry information in preference to the above space-group names. 
They are only intended as comments. 
;
_shelx_estimated_absorpt_t_min 0.723
_shelx_estimated_absorpt_t_max 0.869
_shelxl_version_number 2014-3

loop_
_space_group_symop_operation_xyz
'x, y, z'
'x, -y, z+1/2'
'x+1/2, y+1/2, z'
'x+1/2, -y+1/2, z+1/2'

loop_
_atom_site_label
_atom_site_type_symbol
_atom_site_fract_x
_atom_site_fract_y
_atom_site_fract_z
_atom_site_U_iso_or_equiv
_atom_site_adp_type
_atom_site_occupancy
_atom_site_site_symmetry_order
_atom_site_calc_flag
_atom_site_refinement_flags_posn
_atom_site_refinement_flags_adp
Ru1 Ru 0.55642(2) 0.68157(2) 0.58231(2) 0.01002(10) Uani 1 1 d . .
Cl1 Cl 0.65083(6) 0.77616(7) 0.54152(7) 0.0095(2) Uani 1 1 d . .
P1 P 0.50090(7) 0.81729(8) 0.61045(8) 0.0128(3) Uani 1 1 d . .
N1 N 0.4256(2) 0.6832(3) 0.4246(3) 0.0134(9) Uani 1 1 d . .
N2 N 0.5273(2) 0.6793(3) 0.3689(3) 0.0137(8) Uani 1 1 d . .
C1 C 0.5001(3) 0.6810(3) 0.4499(3) 0.0116(10) Uani 1 1 d . .
C2 C 0.4070(3) 0.6878(3) 0.3311(3) 0.0163(10) Uani 1 1 d . .
C3 C 0.3391(3) 0.6917(3) 0.2770(4) 0.0219(12) Uani 1 1 d . .
H3 H 0.2950 0.6933 0.3026 0.026 Uiso 1 1 calc R U
C4 C 0.3395(3) 0.6932(4) 0.1838(4) 0.0267(13) Uani 1 1 d . .
H4 H 0.2945 0.6957 0.1442 0.032 Uiso 1 1 calc R U
C5 C 0.4047(3) 0.6911(4) 0.1467(4) 0.0268(13) Uani 1 1 d . .
H5 H 0.4026 0.6927 0.0825 0.032 Uiso 1 1 calc R U
C6 C 0.4721(4) 0.6867(4) 0.2005(4) 0.0232(14) Uani 1 1 d . .
H6 H 0.5161 0.6851 0.1748 0.028 Uiso 1 1 calc R U
C7 C 0.4722(3) 0.6848(3) 0.2951(3) 0.0165(10) Uani 1 1 d . .
C8 C 0.3706(3) 0.6674(3) 0.4828(3) 0.0158(10) Uani 1 1 d . .
H8A H 0.3316 0.7117 0.4698 0.019 Uiso 1 1 calc R U
H8B H 0.3929 0.6745 0.5470 0.019 Uiso 1 1 calc R U
C9 C 0.3370(3) 0.5767(3) 0.4701(3) 0.0167(10) Uani 1 1 d . .
C10 C 0.2730(3) 0.5591(4) 0.5064(4) 0.0208(11) Uani 1 1 d . .
H10 H 0.2500 0.6044 0.5356 0.025 Uiso 1 1 calc R U
C11 C 0.2428(3) 0.4761(4) 0.5000(4) 0.0243(12) Uani 1 1 d . .
H11 H 0.1998 0.4644 0.5258 0.029 Uiso 1 1 calc R U
C12 C 0.2750(3) 0.4104(4) 0.4561(4) 0.0247(12) Uani 1 1 d . .
H12 H 0.2541 0.3536 0.4518 0.030 Uiso 1 1 calc R U
C13 C 0.3377(3) 0.4272(4) 0.4184(4) 0.0231(12) Uani 1 1 d . .
H13 H 0.3594 0.3821 0.3875 0.028 Uiso 1 1 calc R U
C14 C 0.3691(3) 0.5107(3) 0.4259(3) 0.0179(10) Uani 1 1 d . .
H14 H 0.4124 0.5220 0.4005 0.021 Uiso 1 1 calc R U
C15 C 0.6044(3) 0.6638(4) 0.3598(4) 0.0180(11) Uani 1 1 d . .
H15 H 0.6321 0.6603 0.4226 0.022 Uiso 1 1 calc R U
C16 C 0.6119(3) 0.5753(4) 0.3145(4) 0.0291(13) Uani 1 1 d . .
H16A H 0.5881 0.5302 0.3468 0.044 Uiso 1 1 calc R U
H16B H 0.6637 0.5610 0.3166 0.044 Uiso 1 1 calc R U
H16C H 0.5886 0.5778 0.2510 0.044 Uiso 1 1 calc R U
C17 C 0.6364(3) 0.7392(4) 0.3120(4) 0.0261(13) Uani 1 1 d . .
H17A H 0.6194 0.7358 0.2465 0.039 Uiso 1 1 calc R U
H17B H 0.6897 0.7357 0.3229 0.039 Uiso 1 1 calc R U
H17C H 0.6205 0.7947 0.3357 0.039 Uiso 1 1 calc R U
C18 C 0.5041(3) 0.5865(3) 0.6715(3) 0.0179(10) Uani 1 1 d . .
C19 C 0.5588(3) 0.6369(3) 0.7258(3) 0.0164(10) Uani 1 1 d . .
H19 H 0.5443 0.6783 0.7720 0.020 Uiso 1 1 calc R U
C20 C 0.6310(3) 0.6371(3) 0.7072(3) 0.0154(10) Uani 1 1 d . .
H20 H 0.6667 0.6794 0.7398 0.018 Uiso 1 1 calc R U
C21 C 0.6513(3) 0.5874(3) 0.6338(3) 0.0162(10) Uani 1 1 d . .
C22 C 0.5968(3) 0.5427(4) 0.5766(4) 0.0146(11) Uani 1 1 d . .
H22 H 0.6077 0.5182 0.5177 0.018 Uiso 1 1 calc R U
C23 C 0.5238(3) 0.5436(3) 0.5958(4) 0.0140(11) Uani 1 1 d . .
H23 H 0.4844 0.5189 0.5497 0.017 Uiso 1 1 calc R U
C24 C 0.4304(3) 0.5743(4) 0.7004(4) 0.0226(12) Uani 1 1 d . .
H24A H 0.3950 0.5580 0.6476 0.034 Uiso 1 1 calc R U
H24B H 0.4150 0.6290 0.7262 0.034 Uiso 1 1 calc R U
H24C H 0.4330 0.5280 0.7463 0.034 Uiso 1 1 calc R U
C25 C 0.7312(3) 0.5801(4) 0.6231(4) 0.0203(11) Uani 1 1 d . .
H25 H 0.7580 0.6285 0.6588 0.024 Uiso 1 1 calc R U
C26 C 0.7495(3) 0.5842(4) 0.5270(4) 0.0283(13) Uani 1 1 d . .
H26A H 0.7242 0.5370 0.4907 0.042 Uiso 1 1 calc R U
H26B H 0.8023 0.5777 0.5283 0.042 Uiso 1 1 calc R U
H26C H 0.7338 0.6406 0.4997 0.042 Uiso 1 1 calc R U
C27 C 0.7584(3) 0.4928(4) 0.6675(4) 0.0263(12) Uani 1 1 d . .
H27A H 0.7293 0.4447 0.6377 0.040 Uiso 1 1 calc R U
H27B H 0.7533 0.4940 0.7323 0.040 Uiso 1 1 calc R U
H27C H 0.8098 0.4843 0.6609 0.040 Uiso 1 1 calc R U
C1A C 0.5644(3) 0.9038(3) 0.6568(3) 0.0147(10) Uani 1 1 d . .
C2A C 0.5522(3) 0.9899(3) 0.6299(4) 0.0197(11) Uani 1 1 d . .
H2A H 0.5114 1.0039 0.5861 0.024 Uiso 1 1 calc R U
C3A C 0.5992(3) 1.0564(4) 0.6664(4) 0.0276(13) Uani 1 1 d . .
H3A H 0.5904 1.1152 0.6473 0.033 Uiso 1 1 calc R U
C4A C 0.6585(3) 1.0360(4) 0.7305(4) 0.0295(13) Uani 1 1 d . .
H4A H 0.6908 1.0809 0.7552 0.035 Uiso 1 1 calc R U
C5A C 0.6709(3) 0.9505(4) 0.7588(4) 0.0274(13) Uani 1 1 d . .
H5A H 0.7111 0.9370 0.8038 0.033 Uiso 1 1 calc R U
C6A C 0.6246(3) 0.8846(4) 0.7215(4) 0.0206(12) Uani 1 1 d . .
H6A H 0.6340 0.8259 0.7402 0.025 Uiso 1 1 calc R U
C1B C 0.4382(3) 0.8140(3) 0.6951(4) 0.0172(10) Uani 1 1 d . .
C2B C 0.4664(3) 0.8279(4) 0.7868(4) 0.0243(12) Uani 1 1 d . .
H2B H 0.5164 0.8430 0.8027 0.029 Uiso 1 1 calc R U
C3B C 0.4226(4) 0.8199(4) 0.8544(4) 0.0297(14) Uani 1 1 d . .
H3B H 0.4427 0.8286 0.9162 0.036 Uiso 1 1 calc R U
C4B C 0.3496(3) 0.7992(4) 0.8318(4) 0.0271(13) Uani 1 1 d . .
H4B H 0.3193 0.7946 0.8780 0.033 Uiso 1 1 calc R U
C5B C 0.3208(3) 0.7854(4) 0.7427(4) 0.0256(12) Uani 1 1 d . .
H5B H 0.2705 0.7716 0.7276 0.031 Uiso 1 1 calc R U
C6B C 0.3646(3) 0.7915(4) 0.6736(4) 0.0214(11) Uani 1 1 d . .
H6B H 0.3443 0.7804 0.6123 0.026 Uiso 1 1 calc R U
C1C C 0.4555(3) 0.8696(3) 0.5066(3) 0.0153(10) Uani 1 1 d . .
C2C C 0.3833(3) 0.8956(4) 0.4890(4) 0.0253(12) Uani 1 1 d . .
H2C H 0.3523 0.8879 0.5340 0.030 Uiso 1 1 calc R U
C3C C 0.3560(3) 0.9328(5) 0.4058(4) 0.0371(16) Uani 1 1 d . .
H3C H 0.3062 0.9493 0.3938 0.045 Uiso 1 1 calc R U
C4C C 0.4005(4) 0.9459(5) 0.3407(4) 0.0399(17) Uani 1 1 d . .
H4C H 0.3813 0.9711 0.2839 0.048 Uiso 1 1 calc R U
C5C C 0.4734(3) 0.9222(4) 0.3580(4) 0.0275(13) Uani 1 1 d . .
H5C H 0.5046 0.9326 0.3137 0.033 Uiso 1 1 calc R U
C6C C 0.5003(3) 0.8835(4) 0.4393(4) 0.0184(12) Uani 1 1 d . .
H6C H 0.5500 0.8659 0.4502 0.022 Uiso 1 1 calc R U
P2 P 0.63425(9) 0.29783(11) 0.49016(11) 0.0242(3) Uani 1 1 d . .
F1 F 0.6486(3) 0.2537(3) 0.3967(3) 0.0521(11) Uani 1 1 d . .
F2 F 0.5604(3) 0.3399(5) 0.4411(3) 0.0816(19) Uani 1 1 d . .
F3 F 0.6196(2) 0.3433(3) 0.5827(2) 0.0346(8) Uani 1 1 d . .
F4 F 0.7056(3) 0.2572(4) 0.5399(3) 0.097(2) Uani 1 1 d . .
F5 F 0.6742(3) 0.3826(3) 0.4639(4) 0.0708(16) Uani 1 1 d . .
F6 F 0.5903(4) 0.2155(4) 0.5141(4) 0.103(3) Uani 1 1 d . .

loop_
_atom_site_aniso_label
_atom_site_aniso_U_11
_atom_site_aniso_U_22
_atom_site_aniso_U_33
_atom_site_aniso_U_23
_atom_site_aniso_U_13
_atom_site_aniso_U_12
Ru1 0.01085(17) 0.00841(16) 0.01103(17) -0.00023(17) 0.00238(11) -0.00021(17)
Cl1 0.0087(5) 0.0080(5) 0.0123(5) -0.0006(4) 0.0033(4) -0.0015(4)
P1 0.0168(7) 0.0092(6) 0.0125(6) -0.0006(4) 0.0022(5) 0.0012(5)
N1 0.014(2) 0.011(2) 0.015(2) 0.0021(15) 0.0008(16) -0.0009(15)
N2 0.014(2) 0.014(2) 0.013(2) -0.0012(15) 0.0033(16) -0.0037(16)
C1 0.015(3) 0.007(2) 0.015(2) 0.0005(17) 0.0059(18) -0.0045(17)
C2 0.019(3) 0.012(2) 0.017(3) 0.0025(18) -0.001(2) -0.0040(19)
C3 0.017(3) 0.021(3) 0.025(3) 0.001(2) -0.005(2) -0.004(2)
C4 0.024(3) 0.029(3) 0.024(3) 0.003(2) -0.006(2) -0.002(2)
C5 0.030(3) 0.035(4) 0.014(3) 0.000(2) -0.002(2) -0.004(3)
C6 0.024(3) 0.025(3) 0.020(3) 0.001(2) 0.000(2) -0.006(2)
C7 0.017(3) 0.016(3) 0.017(3) -0.0011(19) 0.0020(19) -0.0059(19)
C8 0.015(2) 0.015(2) 0.018(3) -0.0010(19) 0.0043(19) 0.0007(19)
C9 0.015(2) 0.017(3) 0.018(3) 0.0016(19) -0.0001(19) -0.0018(19)
C10 0.019(3) 0.021(3) 0.024(3) 0.000(2) 0.007(2) -0.002(2)
C11 0.021(3) 0.027(3) 0.027(3) 0.003(2) 0.009(2) -0.010(2)
C12 0.025(3) 0.021(3) 0.028(3) 0.000(2) 0.002(2) -0.014(2)
C13 0.031(3) 0.016(3) 0.023(3) -0.004(2) 0.007(2) -0.004(2)
C14 0.017(3) 0.021(3) 0.018(3) -0.001(2) 0.008(2) -0.003(2)
C15 0.015(3) 0.022(3) 0.017(3) -0.004(2) 0.004(2) 0.000(2)
C16 0.038(3) 0.031(3) 0.018(3) -0.009(2) 0.004(2) 0.012(3)
C17 0.022(3) 0.038(4) 0.019(3) -0.003(2) 0.006(2) -0.009(2)
C18 0.025(3) 0.010(2) 0.020(3) 0.0088(19) 0.007(2) 0.002(2)
C19 0.022(3) 0.014(3) 0.014(2) 0.0027(19) 0.0032(19) 0.003(2)
C20 0.018(3) 0.011(2) 0.016(2) 0.0038(19) 0.0004(19) 0.003(2)
C21 0.019(3) 0.013(2) 0.017(2) 0.0028(18) 0.0024(19) 0.0016(19)
C22 0.020(3) 0.011(3) 0.013(3) 0.003(2) 0.003(2) 0.000(2)
C23 0.016(3) 0.008(3) 0.017(3) 0.005(2) -0.001(2) 0.001(2)
C24 0.023(3) 0.022(3) 0.024(3) 0.008(2) 0.009(2) 0.003(2)
C25 0.013(3) 0.017(3) 0.029(3) 0.000(2) -0.002(2) 0.001(2)
C26 0.020(3) 0.029(3) 0.037(3) 0.007(3) 0.010(2) 0.009(2)
C27 0.017(3) 0.028(3) 0.033(3) 0.004(2) -0.002(2) 0.006(2)
C1A 0.015(2) 0.010(2) 0.020(3) -0.0043(19) 0.0040(19) -0.0001(19)
C2A 0.024(3) 0.017(3) 0.017(3) 0.001(2) -0.001(2) -0.001(2)
C3A 0.042(3) 0.011(3) 0.031(3) 0.000(2) 0.008(3) -0.002(2)
C4A 0.032(3) 0.019(3) 0.038(3) -0.014(2) 0.003(3) -0.007(2)
C5A 0.021(3) 0.026(3) 0.033(3) -0.013(3) -0.004(2) 0.005(2)
C6A 0.025(3) 0.012(3) 0.024(3) -0.005(2) 0.000(2) 0.004(2)
C1B 0.019(3) 0.011(2) 0.023(3) 0.0009(19) 0.007(2) 0.0064(19)
C2B 0.029(3) 0.023(3) 0.021(3) -0.002(2) 0.006(2) -0.001(2)
C3B 0.036(4) 0.036(4) 0.018(3) -0.001(2) 0.008(2) 0.005(3)
C4B 0.032(3) 0.027(3) 0.027(3) 0.005(2) 0.019(3) 0.004(2)
C5B 0.024(3) 0.019(3) 0.037(3) 0.001(2) 0.017(2) 0.002(2)
C6B 0.023(3) 0.016(3) 0.026(3) -0.003(2) 0.008(2) 0.003(2)
C1C 0.020(3) 0.012(2) 0.014(2) 0.0002(18) 0.0002(19) 0.0012(19)
C2C 0.027(3) 0.028(3) 0.022(3) 0.003(2) 0.008(2) 0.008(2)
C3C 0.025(3) 0.054(4) 0.032(3) 0.009(3) 0.001(2) 0.028(3)
C4C 0.041(4) 0.056(5) 0.022(3) 0.014(3) 0.003(3) 0.025(3)
C5C 0.033(3) 0.029(3) 0.021(3) 0.006(2) 0.008(2) 0.009(3)
C6C 0.019(3) 0.020(3) 0.016(3) 0.002(2) 0.003(2) 0.003(2)
P2 0.0350(9) 0.0162(7) 0.0200(8) 0.0026(6) -0.0007(6) -0.0028(7)
F1 0.096(3) 0.029(2) 0.031(2) -0.0088(17) 0.005(2) 0.001(2)
F2 0.055(3) 0.145(6) 0.040(3) 0.013(3) -0.007(2) 0.033(3)
F3 0.043(2) 0.033(2) 0.0303(19) 0.0014(15) 0.0129(16) 0.0061(17)
F4 0.098(4) 0.128(6) 0.054(3) -0.037(3) -0.030(3) 0.087(4)
F5 0.108(4) 0.036(3) 0.084(4) -0.021(2) 0.069(3) -0.029(3)
F6 0.187(7) 0.065(4) 0.061(3) -0.003(3) 0.028(4) -0.084(4)

loop_
_atom_type_symbol
_atom_type_description
_atom_type_scat_dispersion_real
_atom_type_scat_dispersion_imag
_atom_type_scat_source
C C 0.0033 0.0016 'International Tables Vol C Tables 4.2.6.8 and 6.1.1.4'
H H 0.0000 0.0000 'International Tables Vol C Tables 4.2.6.8 and 6.1.1.4'
N N 0.0061 0.0033 'International Tables Vol C Tables 4.2.6.8 and 6.1.1.4'
F F 0.0171 0.0103 'International Tables Vol C Tables 4.2.6.8 and 6.1.1.4'
P P 0.1023 0.0942 'International Tables Vol C Tables 4.2.6.8 and 6.1.1.4'
Cl Cl 0.1484 0.1585 'International Tables Vol C Tables 4.2.6.8 and 6.1.1.4'
Ru Ru -1.2594 0.8363 'International Tables Vol C Tables 4.2.6.8 and 6.1.1.4'

loop_
_geom_angle_atom_site_label_1
_geom_angle_atom_site_label_2
_geom_angle_atom_site_label_3
_geom_angle
C1 Ru1 C23 88.58(19)
C1 Ru1 C19 146.74(19)
C23 Ru1 C19 65.8(2)
C1 Ru1 C20 159.68(19)
C23 Ru1 C20 77.3(2)
C19 Ru1 C20 36.45(18)
C1 Ru1 C22 94.81(19)
C23 Ru1 C22 37.06(15)
C19 Ru1 C22 77.68(19)
C20 Ru1 C22 65.14(19)
C1 Ru1 C18 110.43(19)
C23 Ru1 C18 36.2(2)
C19 Ru1 C18 36.88(19)
C20 Ru1 C18 65.74(19)
C22 Ru1 C18 65.89(19)
C1 Ru1 C21 124.08(18)
C23 Ru1 C21 65.19(19)
C19 Ru1 C21 65.43(18)
C20 Ru1 C21 36.29(18)
C22 Ru1 C21 35.61(19)
C18 Ru1 C21 77.06(18)
C1 Ru1 P1 89.96(13)
C23 Ru1 P1 133.30(15)
C19 Ru1 P1 92.82(13)
C20 Ru1 P1 110.36(14)
C22 Ru1 P1 168.83(14)
C18 Ru1 P1 102.97(13)
C21 Ru1 P1 144.23(13)
C1 Ru1 Cl1 92.72(13)
C23 Ru1 Cl1 144.29(15)
C19 Ru1 Cl1 120.51(14)
C20 Ru1 Cl1 90.43(14)
C22 Ru1 Cl1 107.39(14)
C18 Ru1 Cl1 156.05(14)
C21 Ru1 Cl1 85.04(13)
P1 Ru1 Cl1 82.41(5)
C1B P1 C1C 109.3(2)
C1B P1 C1A 101.4(2)
C1C P1 C1A 101.1(2)
C1B P1 Ru1 115.41(16)
C1C P1 Ru1 113.01(16)
C1A P1 Ru1 115.14(16)
C1 N1 C2 111.7(4)
C1 N1 C8 126.6(4)
C2 N1 C8 120.9(4)
C1 N2 C7 111.8(4)
C1 N2 C15 124.5(4)
C7 N2 C15 123.3(4)
N2 C1 N1 104.0(4)
N2 C1 Ru1 129.1(4)
N1 C1 Ru1 126.9(3)
N1 C2 C7 106.3(4)
N1 C2 C3 130.9(5)
C7 C2 C3 122.8(5)
C4 C3 C2 116.3(6)
C3 C4 C5 121.5(5)
C6 C5 C4 122.2(6)
C5 C6 C7 116.7(6)
N2 C7 C2 106.2(4)
N2 C7 C6 133.3(5)
C2 C7 C6 120.5(5)
N1 C8 C9 112.8(4)
C14 C9 C10 119.2(5)
C14 C9 C8 121.9(5)
C10 C9 C8 118.8(5)
C11 C10 C9 120.4(5)
C12 C11 C10 120.2(5)
C11 C12 C13 120.1(5)
C12 C13 C14 120.0(5)
C9 C14 C13 120.0(5)
N2 C15 C17 111.7(4)
N2 C15 C16 109.4(4)
C17 C15 C16 113.7(5)
C23 C18 C19 117.6(5)
C23 C18 C24 121.7(5)
C19 C18 C24 120.4(5)
C23 C18 Ru1 69.5(3)
C19 C18 Ru1 69.9(3)
C24 C18 Ru1 136.6(4)
C20 C19 C18 120.6(5)
C20 C19 Ru1 72.6(3)
C18 C19 Ru1 73.2(3)
C19 C20 C21 120.9(5)
C19 C20 Ru1 71.0(3)
C21 C20 Ru1 74.2(3)
C22 C21 C20 118.6(5)
C22 C21 C25 122.0(5)
C20 C21 C25 119.3(5)
C22 C21 Ru1 69.9(3)
C20 C21 Ru1 69.5(3)
C25 C21 Ru1 135.8(3)
C21 C22 C23 119.8(5)
C21 C22 Ru1 74.5(3)
C23 C22 Ru1 69.8(3)
C18 C23 C22 122.1(5)
C18 C23 Ru1 74.3(3)
C22 C23 Ru1 73.2(4)
C26 C25 C21 116.7(4)
C26 C25 C27 109.7(5)
C21 C25 C27 106.4(4)
C2A C1A C6A 118.6(5)
C2A C1A P1 120.6(4)
C6A C1A P1 120.8(4)
C1A C2A C3A 121.0(5)
C4A C3A C2A 119.4(5)
C3A C4A C5A 120.3(5)
C4A C5A C6A 120.0(5)
C5A C6A C1A 120.6(5)
C6B C1B C2B 118.3(5)
C6B C1B P1 123.0(4)
C2B C1B P1 118.5(4)
C3B C2B C1B 121.0(6)
C4B C3B C2B 119.9(6)
C5B C4B C3B 120.1(5)
C4B C5B C6B 120.8(6)
C1B C6B C5B 119.9(5)
C2C C1C C6C 118.3(5)
C2C C1C P1 126.8(4)
C6C C1C P1 114.8(4)
C1C C2C C3C 120.3(5)
C4C C3C C2C 120.6(5)
C3C C4C C5C 119.9(6)
C6C C5C C4C 119.7(6)
C5C C6C C1C 121.0(5)
F4 P2 F6 90.2(4)
F4 P2 F5 92.9(4)
F6 P2 F5 176.9(4)
F4 P2 F2 178.8(3)
F6 P2 F2 89.3(4)
F5 P2 F2 87.6(3)
F4 P2 F3 90.2(2)
F6 P2 F3 89.8(3)
F5 P2 F3 89.9(2)
F2 P2 F3 88.7(3)
F4 P2 F1 90.4(3)
F6 P2 F1 90.9(3)
F5 P2 F1 89.4(2)
F2 P2 F1 90.7(3)
F3 P2 F1 179.1(2)

loop_
_geom_bond_atom_site_label_1
_geom_bond_atom_site_label_2
_geom_bond_distance
Ru1 C1 2.091(5)
Ru1 C23 2.213(5)
Ru1 C19 2.233(5)
Ru1 C20 2.254(5)
Ru1 C22 2.258(5)
Ru1 C18 2.276(5)
Ru1 C21 2.316(5)
Ru1 P1 2.3812(13)
Ru1 Cl1 2.4138(12)
P1 C1B 1.832(5)
P1 C1C 1.832(5)
P1 C1A 1.838(5)
N1 C1 1.378(7)
N1 C2 1.385(6)
N1 C8 1.447(6)
N2 C1 1.370(6)
N2 C7 1.388(6)
N2 C15 1.474(7)
C2 C7 1.391(7)
C2 C3 1.392(7)
C3 C4 1.387(8)
C4 C5 1.397(9)
C5 C6 1.384(9)
C6 C7 1.406(8)
C8 C9 1.522(7)
C9 C14 1.384(7)
C9 C10 1.397(7)
C10 C11 1.387(8)
C11 C12 1.379(8)
C12 C13 1.384(8)
C13 C14 1.403(7)
C15 C17 1.518(8)
C15 C16 1.529(8)
C18 C23 1.396(8)
C18 C19 1.427(7)
C18 C24 1.502(7)
C19 C20 1.404(7)
C20 C21 1.424(7)
C21 C22 1.400(7)
C21 C25 1.516(7)
C22 C23 1.422(6)
C25 C26 1.516(8)
C25 C27 1.542(7)
C1A C2A 1.385(7)
C1A C6A 1.396(8)
C2A C3A 1.397(8)
C3A C4A 1.382(8)
C4A C5A 1.383(9)
C5A C6A 1.387(8)
C1B C6B 1.398(8)
C1B C2B 1.404(8)
C2B C3B 1.385(8)
C3B C4B 1.382(9)
C4B C5B 1.371(9)
C5B C6B 1.399(8)
C1C C2C 1.383(7)
C1C C6C 1.405(7)
C2C C3C 1.389(8)
C3C C4C 1.371(9)
C4C C5C 1.386(8)
C5C C6C 1.373(8)
P2 F4 1.549(5)
P2 F6 1.568(5)
P2 F5 1.570(4)
P2 F2 1.591(5)
P2 F3 1.599(4)
P2 F1 1.601(4)
